data_1543211
loop_
_publ_author_name
'Conboy, Gary'
'Spencer, Howard J.'
'Angioni, Enrico'
'Kanibolotsky, Alexander L.'
'Findlay, Neil J.'
'Coles, Simon J.'
'Wilson, Claire'
'Pitak, Mateusz B.'
'Risko, Chad'
'Coropceanu, Veaceslav'
'Br\'edas, Jean-Luc'
'Skabara, Peter J.'

_publ_section_title
;
 To bend or not to bend -- are heteroatom interactions within conjugated
 molecules effective in dictating conformation and planarity?
;
_journal_issue 4
_journal_name_full 'Mater. Horiz.'
_journal_page_first 333
_journal_paper_doi 10.1039/C6MH00051G
_journal_volume 3
_journal_year 2016
_chemical_formula_moiety 'C36 H36 N2 S4'
_chemical_formula_sum 'C36 H36 N2 S4'
_chemical_formula_weight 624.91
_space_group_crystal_system monoclinic
_space_group_IT_number 15
_space_group_name_Hall '-C 2yc'
_space_group_name_H-M_alt 'C 1 2/c 1'
_symmetry_space_group_name_Hall '-C 2yc'
_symmetry_space_group_name_H-M 'C 1 2/c 1'
_atom_sites_solution_hydrogens geom
_audit_creation_date 2015-12-07
_audit_creation_method
;
Olex2 1.2-alpha
(compiled 2015.09.30 svn.r3233 for OlexSys, GUI svn.r5103)
;
_audit_update_record
;
2015-12-07 deposited with the CCDC.
2016-04-26 downloaded from the CCDC.
;
_cell_angle_alpha 90
_cell_angle_beta 99.461(7)
_cell_angle_gamma 90
_cell_formula_units_Z 4
_cell_length_a 15.2375(10)
_cell_length_b 7.3024(6)
_cell_length_c 28.201(3)
_cell_measurement_reflns_used 4275
_cell_measurement_temperature 100(2)
_cell_measurement_theta_max 26.5500
_cell_measurement_theta_min 2.6490
_cell_volume 3095.3(5)
_computing_cell_refinement
;
CrysAlisPro, Agilent Technologies,
Version 1.171.37.35 (release 13-08-2014 CrysAlis171 .NET)
(compiled Aug 13 2014,18:06:01)
;
_computing_data_collection 'CrystalClear-SM Expert 3.1 b27 (Rigaku, 2012)'
_computing_data_reduction
;
CrysAlisPro, Agilent Technologies,
Version 1.171.37.35 (release 13-08-2014 CrysAlis171 .NET)
(compiled Aug 13 2014,18:06:01)
;
_computing_publication_material 'Olex2 (Dolomanov et al., 2009)'
_computing_structure_refinement 'ShelXL (Sheldrick, 2015)'
_computing_structure_solution
;
Superflip (Palatinus & Chapuis, 2007;Palatinus & van der Lee, 2008;
Palatinus et al., 2012)
;
_diffrn_ambient_temperature 100(2)
_diffrn_detector 'CCD area detector'
_diffrn_detector_area_resol_mean 0.0350
_diffrn_detector_type 'Rigaku Saturn724+'
_diffrn_measured_fraction_theta_full 0.995
_diffrn_measured_fraction_theta_max 0.995
_diffrn_measurement_device 'CrystalLogic Kappa (4 circle)'
_diffrn_measurement_device_type 'Kappa Rigaku Saturn724+'
_diffrn_measurement_method 'omega rotation'
_diffrn_radiation_collimation '0.3 x 1.5 Double Pinhole'
_diffrn_radiation_monochromator 'Synchrotron '
_diffrn_radiation_probe x-ray
_diffrn_radiation_type Synchrotron
_diffrn_radiation_wavelength 0.6889
_diffrn_reflns_av_R_equivalents 0.0674
_diffrn_reflns_av_unetI/netI 0.0455
_diffrn_reflns_Laue_measured_fraction_full 0.995
_diffrn_reflns_Laue_measured_fraction_max 0.995
_diffrn_reflns_limit_h_max 19
_diffrn_reflns_limit_h_min -19
_diffrn_reflns_limit_k_max 7
_diffrn_reflns_limit_k_min -9
_diffrn_reflns_limit_l_max 36
_diffrn_reflns_limit_l_min -36
_diffrn_reflns_number 14285
_diffrn_reflns_point_group_measured_fraction_full 0.995
_diffrn_reflns_point_group_measured_fraction_max 0.995
_diffrn_reflns_theta_full 24.206
_diffrn_reflns_theta_max 24.206
_diffrn_reflns_theta_min 2.773
_diffrn_source Synchrotron
_diffrn_source_type 'Undulator, I19, DLS, RAL'
_exptl_absorpt_coefficient_mu 0.311
_exptl_absorpt_correction_T_max 1.00000
_exptl_absorpt_correction_T_min 0.33752
_exptl_absorpt_correction_type multi-scan
_exptl_absorpt_process_details
;
CrysAlisPro, Agilent Technologies,
Version 1.171.37.35 (release 13-08-2014 CrysAlis171 .NET)
(compiled Aug 13 2014,18:06:01)
Empirical absorption correction using spherical harmonics,
 implemented in SCALE3 ABSPACK scaling algorithm.
;
_exptl_crystal_colour yellow
_exptl_crystal_density_diffrn 1.341
_exptl_crystal_description lath
_exptl_crystal_F_000 1320
_exptl_crystal_size_max 0.14
_exptl_crystal_size_mid 0.05
_exptl_crystal_size_min 0.01
_refine_diff_density_max 1.054
_refine_diff_density_min -0.558
_refine_diff_density_rms 0.094
_refine_ls_extinction_method none
_refine_ls_goodness_of_fit_ref 1.142
_refine_ls_hydrogen_treatment constr
_refine_ls_matrix_type full
_refine_ls_number_parameters 264
_refine_ls_number_reflns 2719
_refine_ls_number_restraints 601
_refine_ls_restrained_S_all 1.028
_refine_ls_R_factor_all 0.0993
_refine_ls_R_factor_gt 0.0878
_refine_ls_shift/su_max 0.000
_refine_ls_shift/su_mean 0.000
_refine_ls_structure_factor_coef Fsqd
_refine_ls_weighting_details 'w=1/[\s^2^(Fo^2^)+(0.0785P)^2^+35.1703P] where P=(Fo^2^+2Fc^2^)/3'
_refine_ls_weighting_scheme calc
_refine_ls_wR_factor_gt 0.2478
_refine_ls_wR_factor_ref 0.2551
_reflns_Friedel_coverage 0.000
_reflns_number_gt 2259
_reflns_number_total 2719
_reflns_threshold_expression 'I > 2\s(I)'
_cod_data_source_file c6mh00051g2.cif
_cod_data_source_block compound10rev1
_cod_depositor_comments 'Adding full bibliography for 1543209--1543212.cif.'
_cod_original_cell_volume 3095.2(4)
_cod_database_code 1543211
_shelx_space_group_comment
;
The symmetry employed for this shelxl refinement is uniquely defined
by the following loop, which should always be used as a source of
symmetry information in preference to the above space-group names.
They are only intended as comments.
;
_shelx_estimated_absorpt_t_max 0.997
_shelx_estimated_absorpt_t_min 0.958
_olex2_refinement_description
;
1. Fixed Uiso
 At 1.2 times of:
  All C(H) groups, All C(H,H) groups
 At 1.5 times of:
  All C(H,H,H) groups
2. Restrained distances
 C6A-C7A
 1.4 with sigma of 0.01
3. Rigid bond restraints
 All non-hydrogen atoms
 with sigma for 1-2 distances of 0.01 and sigma for 1-3 distances of 0.01
4. Uiso/Uaniso restraints and constraints
All non-hydrogen atoms have similar U: within 1.7A with sigma of 0.04 and sigma
for terminal atoms of 0.08
5. Rigid body (RIGU) restrains
 All non-hydrogen atoms
 with sigma for 1-2 distances of 0.004 and sigma for 1-3 distances of 0.004
6. Others
 Sof(S1A)=Sof(C1A)=Sof(C2A)=Sof(H2A)=Sof(C3A)=Sof(H3A)=Sof(C4A)=Sof(H4A)=
 Sof(C5A)=Sof(H5A)=Sof(C6A)=Sof(C7A)=Sof(H7A)=1-FVAR(1)
 Sof(S1)=Sof(C1)=Sof(C2)=Sof(H2)=Sof(C3)=Sof(H3)=Sof(C4)=Sof(H4)=Sof(C5)=
 Sof(H5)=Sof(C6)=Sof(C7)=Sof(H7)=FVAR(1)
7.a Secondary CH2 refined with riding coordinates:
 C13(H13A,H13B), C14(H14A,H14B), C15(H15A,H15B), C16(H16A,H16B), C17(H17A,H17B)
7.b Aromatic/amide H refined with riding coordinates:
 C2(H2), C3(H3), C4(H4), C5(H5), C7(H7), C2A(H2A), C3A(H3A), C4A(H4A),
 C5A(H5A), C7A(H7A)
7.c Idealised Me refined as rotating group:
 C18(H18A,H18B,H18C)
;
_shelx_shelxl_version_number 2014/7
_olex2_submission_special_instructions 'No special instructions were received'

loop_
_space_group_symop_operation_xyz
'x, y, z'
'-x, y, -z+1/2'
'x+1/2, y+1/2, z'
'-x+1/2, y+1/2, -z+1/2'
'-x, -y, -z'
'x, -y, z-1/2'
'-x+1/2, -y+1/2, -z'
'x+1/2, -y+1/2, z-1/2'

loop_
_atom_site_label
_atom_site_type_symbol
_atom_site_fract_x
_atom_site_fract_y
_atom_site_fract_z
_atom_site_U_iso_or_equiv
_atom_site_adp_type
_atom_site_occupancy
_atom_site_site_symmetry_order
_atom_site_calc_flag
_atom_site_refinement_flags_posn
_atom_site_refinement_flags_adp
_atom_site_refinement_flags_occupancy
_atom_site_disorder_assembly
_atom_site_disorder_group
S2 S 0.62127(9) 0.5208(2) 0.53896(5) 0.0382(5) Uani 1 1 d . U . . .
N2 N 0.6826(3) 0.5780(7) 0.45961(16) 0.0357(10) Uani 1 1 d . U . . .
C8 C 0.7017(3) 0.1359(8) 0.5930(2) 0.0367(12) Uani 1 1 d . U . . .
C9 C 0.7237(3) 0.1953(8) 0.54622(19) 0.0352(11) Uani 1 1 d . U . . .
C10 C 0.6949(3) 0.3567(8) 0.52237(19) 0.0354(11) Uani 1 1 d . U . . .
C11 C 0.7194(3) 0.4145(8) 0.47809(19) 0.0349(12) Uani 1 1 d . U . . .
C12 C 0.6302(3) 0.6497(8) 0.4871(2) 0.0364(12) Uani 1 1 d . U . . .
C13 C 0.5802(4) 0.8227(8) 0.4760(2) 0.0398(13) Uani 1 1 d . U . . .
H13A H 0.6007 0.9128 0.5017 0.048 Uiso 1 1 calc R . . . .
H13B H 0.5163 0.7992 0.4762 0.048 Uiso 1 1 calc R . . . .
C14 C 0.5908(4) 0.9060(9) 0.4276(2) 0.0404(13) Uani 1 1 d . U . . .
H14A H 0.6550 0.9197 0.4263 0.048 Uiso 1 1 calc R . . . .
H14B H 0.5654 0.8206 0.4017 0.048 Uiso 1 1 calc R . . . .
C15 C 0.5462(3) 1.0898(9) 0.4185(2) 0.0389(12) Uani 1 1 d . U . . .
H15A H 0.5691 1.1725 0.4456 0.047 Uiso 1 1 calc R . . . .
H15B H 0.4815 1.0743 0.4181 0.047 Uiso 1 1 calc R . . . .
C16 C 0.5603(4) 1.1808(9) 0.3716(2) 0.0416(13) Uani 1 1 d . U . . .
H16A H 0.6247 1.1798 0.3699 0.050 Uiso 1 1 calc R . . . .
H16B H 0.5297 1.1071 0.3443 0.050 Uiso 1 1 calc R . . . .
C17 C 0.5270(4) 1.3753(9) 0.3659(2) 0.0459(14) Uani 1 1 d . U . . .
H17A H 0.5527 1.4459 0.3948 0.055 Uiso 1 1 calc R . . . .
H17B H 0.4615 1.3749 0.3641 0.055 Uiso 1 1 calc R . . . .
C18 C 0.5497(5) 1.4722(10) 0.3215(2) 0.0544(16) Uani 1 1 d . U . . .
H18A H 0.5221 1.4067 0.2925 0.082 Uiso 1 1 calc GR . . . .
H18B H 0.6145 1.4738 0.3230 0.082 Uiso 1 1 calc GR . . . .
H18C H 0.5273 1.5981 0.3205 0.082 Uiso 1 1 calc GR . . . .
S1 S 0.6602(2) 0.2979(4) 0.63043(11) 0.0432(9) Uani 0.719(8) 1 d . U P A 1
C1 C 0.6550(15) 0.131(3) 0.6747(6) 0.041(2) Uani 0.719(8) 1 d . U P A 1
C2 C 0.6279(9) 0.1558(19) 0.7196(4) 0.050(3) Uani 0.719(8) 1 d . U P A 1
H2 H 0.6083 0.2720 0.7288 0.060 Uiso 0.719(8) 1 calc R . P A 1
C3 C 0.6306(7) 0.008(2) 0.7495(4) 0.051(3) Uani 0.719(8) 1 d . U P A 1
H3 H 0.6126 0.0218 0.7800 0.061 Uiso 0.719(8) 1 calc R . P A 1
C4 C 0.6594(7) -0.1626(19) 0.7361(5) 0.052(2) Uani 0.719(8) 1 d . U P A 1
H4 H 0.6608 -0.2629 0.7577 0.062 Uiso 0.719(8) 1 calc R . P A 1
C5 C 0.6862(8) -0.1888(18) 0.6916(4) 0.048(2) Uani 0.719(8) 1 d . U P A 1
H5 H 0.7058 -0.3057 0.6829 0.057 Uiso 0.719(8) 1 calc R . P A 1
C6 C 0.6838(16) -0.040(3) 0.6601(6) 0.041(3) Uani 0.719(8) 1 d . U P A 1
C7 C 0.7072(11) -0.031(2) 0.6130(6) 0.045(3) Uani 0.719(8) 1 d . U P A 1
H7 H 0.7253 -0.1352 0.5970 0.054 Uiso 0.719(8) 1 calc R . P A 1
S1A S 0.7211(7) -0.0886(12) 0.6153(3) 0.0407(19) Uani 0.281(8) 1 d . U P A 2
C1A C 0.682(4) -0.030(8) 0.6679(16) 0.039(5) Uani 0.281(8) 1 d . U P A 2
C2A C 0.672(2) -0.160(4) 0.7061(13) 0.043(5) Uani 0.281(8) 1 d . U P A 2
H2A H 0.6848 -0.2865 0.7035 0.052 Uiso 0.281(8) 1 calc R . P A 2
C3A C 0.6425(19) -0.088(5) 0.7464(10) 0.041(5) Uani 0.281(8) 1 d . U P A 2
H3A H 0.6371 -0.1659 0.7728 0.049 Uiso 0.281(8) 1 calc R . P A 2
C4A C 0.6204(19) 0.100(4) 0.7481(11) 0.044(5) Uani 0.281(8) 1 d . U P A 2
H4A H 0.6011 0.1438 0.7763 0.052 Uiso 0.281(8) 1 calc R . P A 2
C5A C 0.625(2) 0.222(4) 0.7118(11) 0.042(5) Uani 0.281(8) 1 d . U P A 2
H5A H 0.6073 0.3463 0.7141 0.051 Uiso 0.281(8) 1 calc R . P A 2
C6A C 0.659(4) 0.152(7) 0.6685(15) 0.039(5) Uani 0.281(8) 1 d D U P A 2
C7A C 0.672(2) 0.246(5) 0.6270(11) 0.039(5) Uani 0.281(8) 1 d D U P A 2
H7A H 0.6625 0.3738 0.6227 0.046 Uiso 0.281(8) 1 calc R . P A 2

loop_
_atom_site_aniso_label
_atom_site_aniso_U_11
_atom_site_aniso_U_22
_atom_site_aniso_U_33
_atom_site_aniso_U_23
_atom_site_aniso_U_13
_atom_site_aniso_U_12
S2 0.0277(7) 0.0442(9) 0.0457(9) -0.0052(6) 0.0146(6) -0.0011(6)
N2 0.023(2) 0.041(2) 0.045(2) -0.0066(19) 0.0096(17) -0.0004(18)
C8 0.025(2) 0.045(3) 0.042(2) -0.006(2) 0.011(2) -0.004(2)
C9 0.024(2) 0.043(3) 0.040(2) -0.008(2) 0.0090(19) -0.003(2)
C10 0.025(2) 0.041(3) 0.041(3) -0.009(2) 0.009(2) -0.006(2)
C11 0.022(2) 0.042(3) 0.042(3) -0.006(2) 0.0079(19) -0.002(2)
C12 0.023(2) 0.039(3) 0.049(3) -0.008(2) 0.009(2) -0.007(2)
C13 0.027(3) 0.044(3) 0.051(3) -0.006(2) 0.013(2) -0.004(2)
C14 0.025(3) 0.048(3) 0.049(3) -0.007(2) 0.011(2) 0.001(2)
C15 0.022(2) 0.050(3) 0.046(3) -0.008(2) 0.009(2) -0.001(2)
C16 0.028(3) 0.052(3) 0.046(3) -0.006(2) 0.010(2) 0.004(2)
C17 0.038(3) 0.054(3) 0.046(3) -0.007(2) 0.005(2) 0.005(3)
C18 0.054(4) 0.057(4) 0.051(3) -0.001(3) 0.006(3) 0.003(3)
S1 0.0394(16) 0.0530(18) 0.0412(13) -0.0021(11) 0.0182(10) 0.0049(12)
C1 0.028(5) 0.054(5) 0.041(4) 0.003(3) 0.008(4) -0.005(4)
C2 0.043(5) 0.067(6) 0.042(4) 0.003(4) 0.013(4) 0.001(5)
C3 0.039(5) 0.070(7) 0.045(4) 0.007(5) 0.012(4) -0.002(6)
C4 0.038(5) 0.067(6) 0.051(5) 0.009(4) 0.010(4) -0.006(4)
C5 0.034(5) 0.058(5) 0.052(5) 0.005(4) 0.009(4) -0.008(4)
C6 0.025(5) 0.054(4) 0.045(5) -0.001(4) 0.004(4) -0.007(4)
C7 0.035(7) 0.050(5) 0.051(4) -0.001(4) 0.010(4) -0.001(4)
S1A 0.031(4) 0.051(4) 0.042(3) -0.004(3) 0.012(3) -0.003(3)
C1A 0.026(12) 0.052(7) 0.044(6) -0.003(5) 0.014(7) -0.005(6)
C2A 0.039(11) 0.049(8) 0.046(7) -0.003(6) 0.020(7) -0.002(7)
C3A 0.037(12) 0.048(10) 0.042(7) -0.001(7) 0.017(7) -0.002(9)
C4A 0.040(11) 0.050(10) 0.044(7) 0.000(7) 0.019(7) 0.001(9)
C5A 0.035(11) 0.050(9) 0.045(7) 0.000(6) 0.018(7) -0.001(8)
C6A 0.024(11) 0.052(7) 0.044(6) -0.003(5) 0.013(6) -0.005(6)
C7A 0.028(11) 0.048(6) 0.043(6) -0.006(5) 0.014(6) -0.008(6)

loop_
_atom_type_symbol
_atom_type_description
_atom_type_scat_dispersion_real
_atom_type_scat_dispersion_imag
_atom_type_scat_source
C C 0.0030 0.0010 'International Tables Vol C Tables 4.2.6.8 and 6.1.1.4'
H H 0.0000 0.0000 'International Tables Vol C Tables 4.2.6.8 and 6.1.1.4'
N N 0.0060 0.0030 'International Tables Vol C Tables 4.2.6.8 and 6.1.1.4'
S S 0.1180 0.1170 'International Tables Vol C Tables 4.2.6.8 and 6.1.1.4'

loop_
_geom_angle_atom_site_label_1
_geom_angle_atom_site_label_2
_geom_angle_atom_site_label_3
_geom_angle
_geom_angle_site_symmetry_1
_geom_angle_site_symmetry_3
C10 S2 C12 90.2(3) . .
C12 N2 C11 111.8(5) . .
C9 C8 S1 119.4(5) . .
C9 C8 S1A 122.8(5) . .
C7 C8 C9 129.3(8) . .
C7 C8 S1 111.2(8) . .
C7A C8 C9 126.6(13) . .
C7A C8 S1A 110.4(13) . .
C10 C9 C8 125.4(5) . .
C10 C9 C11 114.2(5) . 7_656
C11 C9 C8 120.4(5) 7_656 .
C9 C10 S2 127.9(4) . .
C9 C10 C11 124.5(5) . .
C11 C10 S2 107.6(4) . .
N2 C11 C9 122.8(5) . 7_656
N2 C11 C10 115.9(5) . .
C10 C11 C9 121.3(5) . 7_656
N2 C12 S2 114.5(4) . .
N2 C12 C13 123.9(5) . .
C13 C12 S2 121.6(4) . .
C12 C13 H13A 108.8 . .
C12 C13 H13B 108.8 . .
C12 C13 C14 113.7(5) . .
H13A C13 H13B 107.7 . .
C14 C13 H13A 108.8 . .
C14 C13 H13B 108.8 . .
C13 C14 H14A 108.9 . .
C13 C14 H14B 108.9 . .
H14A C14 H14B 107.7 . .
C15 C14 C13 113.3(5) . .
C15 C14 H14A 108.9 . .
C15 C14 H14B 108.9 . .
C14 C15 H15A 108.7 . .
C14 C15 H15B 108.7 . .
C14 C15 C16 114.3(5) . .
H15A C15 H15B 107.6 . .
C16 C15 H15A 108.7 . .
C16 C15 H15B 108.7 . .
C15 C16 H16A 108.7 . .
C15 C16 H16B 108.7 . .
H16A C16 H16B 107.6 . .
C17 C16 C15 114.1(5) . .
C17 C16 H16A 108.7 . .
C17 C16 H16B 108.7 . .
C16 C17 H17A 108.8 . .
C16 C17 H17B 108.8 . .
C16 C17 C18 113.9(5) . .
H17A C17 H17B 107.7 . .
C18 C17 H17A 108.8 . .
C18 C17 H17B 108.8 . .
C17 C18 H18A 109.5 . .
C17 C18 H18B 109.5 . .
C17 C18 H18C 109.5 . .
H18A C18 H18B 109.5 . .
H18A C18 H18C 109.5 . .
H18B C18 H18C 109.5 . .
C1 S1 C8 91.2(7) . .
C2 C1 S1 127.1(14) . .
C2 C1 C6 122.1(13) . .
C6 C1 S1 110.8(12) . .
C1 C2 H2 121.0 . .
C3 C2 C1 118.0(13) . .
C3 C2 H2 121.0 . .
C2 C3 H3 119.4 . .
C2 C3 C4 121.1(11) . .
C4 C3 H3 119.4 . .
C3 C4 H4 119.4 . .
C3 C4 C5 121.2(11) . .
C5 C4 H4 119.4 . .
C4 C5 H5 120.5 . .
C4 C5 C6 119.0(12) . .
C6 C5 H5 120.5 . .
C1 C6 C7 111.4(17) . .
C5 C6 C1 118.5(12) . .
C5 C6 C7 130.1(16) . .
C8 C7 C6 115.3(15) . .
C8 C7 H7 122.4 . .
C6 C7 H7 122.4 . .
C1A S1A C8 91(2) . .
C2A C1A S1A 124(4) . .
C6A C1A S1A 112(3) . .
C6A C1A C2A 124(3) . .
C1A C2A H2A 121.8 . .
C3A C2A C1A 116(3) . .
C3A C2A H2A 121.8 . .
C2A C3A H3A 119.9 . .
C2A C3A C4A 120(3) . .
C4A C3A H3A 119.9 . .
C3A C4A H4A 117.7 . .
C5A C4A C3A 125(3) . .
C5A C4A H4A 117.7 . .
C4A C5A H5A 121.6 . .
C4A C5A C6A 117(3) . .
C6A C5A H5A 121.6 . .
C1A C6A C5A 118(3) . .
C1A C6A C7A 113(4) . .
C7A C6A C5A 129(4) . .
C8 C7A C6A 114(3) . .
C8 C7A H7A 123.1 . .
C6A C7A H7A 123.1 . .

loop_
_geom_bond_atom_site_label_1
_geom_bond_atom_site_label_2
_geom_bond_distance
_geom_bond_site_symmetry_2
S2 C10 1.756(6) .
S2 C12 1.763(6) .
N2 C11 1.384(8) .
N2 C12 1.310(7) .
C8 C9 1.480(8) .
C8 S1 1.769(6) .
C8 C7 1.336(16) .
C8 S1A 1.764(10) .
C8 C7A 1.38(3) .
C9 C10 1.392(8) .
C9 C11 1.435(7) 7_656
C10 C11 1.425(8) .
C11 C9 1.435(7) 7_656
C12 C13 1.482(8) .
C13 H13A 0.9900 .
C13 H13B 0.9900 .
C13 C14 1.526(8) .
C14 H14A 0.9900 .
C14 H14B 0.9900 .
C14 C15 1.507(9) .
C15 H15A 0.9900 .
C15 H15B 0.9900 .
C15 C16 1.528(8) .
C16 H16A 0.9900 .
C16 H16B 0.9900 .
C16 C17 1.508(9) .
C17 H17A 0.9900 .
C17 H17B 0.9900 .
C17 C18 1.527(9) .
C18 H18A 0.9800 .
C18 H18B 0.9800 .
C18 H18C 0.9800 .
S1 C1 1.758(12) .
C1 C2 1.405(19) .
C1 C6 1.41(3) .
C2 H2 0.9500 .
C2 C3 1.368(17) .
C3 H3 0.9500 .
C3 C4 1.393(17) .
C4 H4 0.9500 .
C4 C5 1.396(15) .
C5 H5 0.9500 .
C5 C6 1.40(2) .
C6 C7 1.43(2) .
C7 H7 0.9500 .
S1A C1A 1.74(4) .
C1A C2A 1.47(6) .
C1A C6A 1.37(8) .
C2A H2A 0.9500 .
C2A C3A 1.39(4) .
C3A H3A 0.9500 .
C3A C4A 1.42(4) .
C4A H4A 0.9500 .
C4A C5A 1.37(4) .
C5A H5A 0.9500 .
C5A C6A 1.50(5) .
C6A C7A 1.400(10) .
C7A H7A 0.9500 .

loop_
_geom_torsion_atom_site_label_1
_geom_torsion_atom_site_label_2
_geom_torsion_atom_site_label_3
_geom_torsion_atom_site_label_4
_geom_torsion
_geom_torsion_site_symmetry_1
_geom_torsion_site_symmetry_4
S2 C10 C11 N2 0.6(6) . .
S2 C10 C11 C9 -177.2(4) . 7_656
S2 C12 C13 C14 -175.3(4) . .
N2 C12 C13 C14 3.4(8) . .
C8 C9 C10 S2 -4.3(8) . .
C8 C9 C10 C11 177.7(5) . .
C8 S1 C1 C2 178.6(19) . .
C8 S1 C1 C6 -0.3(17) . .
C8 S1A C1A C2A 176(5) . .
C8 S1A C1A C6A -2(5) . .
C9 C8 S1 C1 -178.8(9) . .
C9 C8 C7 C6 177.6(13) . .
C9 C8 S1A C1A 178(2) . .
C9 C8 C7A C6A -179(3) . .
C9 C10 C11 N2 179.0(5) . .
C9 C10 C11 C9 1.2(9) . 7_656
C10 S2 C12 N2 0.3(4) . .
C10 S2 C12 C13 179.2(5) . .
C11 N2 C12 S2 0.0(6) . .
C11 N2 C12 C13 -178.8(5) . .
C11 C9 C10 S2 176.9(4) 7_656 .
C11 C9 C10 C11 -1.1(9) 7_656 .
C12 S2 C10 C9 -178.8(5) . .
C12 S2 C10 C11 -0.5(4) . .
C12 N2 C11 C9 177.4(5) . 7_656
C12 N2 C11 C10 -0.4(7) . .
C12 C13 C14 C15 -175.1(5) . .
C13 C14 C15 C16 176.7(5) . .
C14 C15 C16 C17 -171.7(5) . .
C15 C16 C17 C18 174.0(5) . .
S1 C8 C9 C10 -17.1(8) . .
S1 C8 C9 C11 161.6(4) . 7_656
S1 C8 C7 C6 -3.3(19) . .
S1 C1 C2 C3 -178.5(15) . .
S1 C1 C6 C5 178.4(15) . .
S1 C1 C6 C7 -1(3) . .
C1 C2 C3 C4 0(2) . .
C1 C6 C7 C8 3(3) . .
C2 C1 C6 C5 -1(3) . .
C2 C1 C6 C7 179.7(19) . .
C2 C3 C4 C5 -0.2(16) . .
C3 C4 C5 C6 -0.1(18) . .
C4 C5 C6 C1 0(3) . .
C4 C5 C6 C7 -180(2) . .
C5 C6 C7 C8 -176.7(18) . .
C6 C1 C2 C3 0(3) . .
C7 C8 C9 C10 161.9(11) . .
C7 C8 C9 C11 -19.4(13) . 7_656
C7 C8 S1 C1 2.0(12) . .
S1A C8 C9 C10 166.7(6) . .
S1A C8 C9 C11 -14.6(8) . 7_656
S1A C8 C7A C6A -5(4) . .
S1A C1A C2A C3A 178(4) . .
S1A C1A C6A C5A -180(4) . .
S1A C1A C6A C7A -1(7) . .
C1A C2A C3A C4A 3(5) . .
C1A C6A C7A C8 4(7) . .
C2A C1A C6A C5A 3(9) . .
C2A C1A C6A C7A -178(5) . .
C2A C3A C4A C5A 1(5) . .
C3A C4A C5A C6A -2(5) . .
C4A C5A C6A C1A 0(7) . .
C4A C5A C6A C7A -178(5) . .
C5A C6A C7A C8 -178(4) . .
C6A C1A C2A C3A -5(8) . .
C7A C8 C9 C10 -20(2) . .
C7A C8 C9 C11 159(2) . 7_656
C7A C8 S1A C1A 4(3) . .
